data_4034334
loop_
_publ_author_name
'Cao, Yang'
'Arsenault, Nicole E.'
'Hean, Duane'
'Wolf, Michael O.'

_publ_section_title
;
 Fluorescence Switching of Intramolecular Lewis Acid-Base Pairs on a
 Flexible Backbone.
;
_journal_issue 9
_journal_name_full 'The Journal of organic chemistry'
_journal_page_first 5394
_journal_page_last 5403
_journal_paper_doi 10.1021/acs.joc.9b00398
_journal_volume 84
_journal_year 2019
_chemical_formula_moiety 'C35 H44.75 B O2 S3'
_chemical_formula_sum 'C35 H44.75 B O2 S3'
_chemical_formula_weight 604.45
_space_group_crystal_system monoclinic
_space_group_IT_number 15
_space_group_name_Hall '-C 2yc'
_space_group_name_H-M_alt 'C 1 2/c 1'
_atom_sites_solution_hydrogens geom
_atom_sites_solution_primary direct
_audit_creation_date 2018-10-01
_audit_creation_method
;
Olex2 1.2
(compiled 2018.05.29 svn.r3508 for OlexSys, GUI svn.r5506)
;
_cell_angle_alpha 90
_cell_angle_beta 107.952(6)
_cell_angle_gamma 90
_cell_formula_units_Z 8
_cell_length_a 33.057(3)
_cell_length_b 8.1023(6)
_cell_length_c 26.4753(18)
_cell_measurement_reflns_used 9965
_cell_measurement_temperature 100
_cell_measurement_theta_max 26.31
_cell_measurement_theta_min 2.36
_cell_volume 6745.9(9)
_computing_cell_refinement 'SAINT V8.38A (?, 2016)'
_computing_data_reduction 'SAINT V8.38A (?, 2016)'
_computing_molecular_graphics 'Olex2 (Dolomanov et al., 2009)'
_computing_publication_material 'Olex2 (Dolomanov et al., 2009)'
_computing_structure_refinement 'ShelXL (Sheldrick, 2015)'
_computing_structure_solution 'ShelXS (Sheldrick, 2008)'
_diffrn_ambient_temperature 100
_diffrn_measured_fraction_theta_full 0.998
_diffrn_measured_fraction_theta_max 0.996
_diffrn_measurement_device_type 'Bruker APEX-II CCD'
_diffrn_measurement_method '\f and \w scans'
_diffrn_radiation_type MoK\a
_diffrn_radiation_wavelength 0.71073
_diffrn_reflns_av_R_equivalents 0.0581
_diffrn_reflns_av_unetI/netI 0.0460
_diffrn_reflns_Laue_measured_fraction_full 0.998
_diffrn_reflns_Laue_measured_fraction_max 0.996
_diffrn_reflns_limit_h_max 41
_diffrn_reflns_limit_h_min -41
_diffrn_reflns_limit_k_max 10
_diffrn_reflns_limit_k_min -10
_diffrn_reflns_limit_l_max 33
_diffrn_reflns_limit_l_min -26
_diffrn_reflns_number 45375
_diffrn_reflns_point_group_measured_fraction_full 0.998
_diffrn_reflns_point_group_measured_fraction_max 0.996
_diffrn_reflns_theta_full 25.242
_diffrn_reflns_theta_max 26.429
_diffrn_reflns_theta_min 2.363
_diffrn_standards_number 0
_exptl_absorpt_coefficient_mu 0.249
_exptl_absorpt_correction_T_max 0.7451
_exptl_absorpt_correction_T_min 0.6820
_exptl_absorpt_correction_type multi-scan
_exptl_absorpt_process_details
'SADABS-2016/2 (Bruker,2016/2) was used for absorption correction. wR2(int) was 0.1266 before and 0.0506 after correction. The Ratio of minimum to maximum transmission is 0.9153. The \l/2 correction factor is Not present.'
_exptl_crystal_colour yellow
_exptl_crystal_colour_primary yellow
_exptl_crystal_density_diffrn 1.190
_exptl_crystal_description plate
_exptl_crystal_F_000 2590
_exptl_crystal_size_max 0.428
_exptl_crystal_size_mid 0.28
_exptl_crystal_size_min 0.036
_refine_diff_density_max 0.509
_refine_diff_density_min -0.287
_refine_diff_density_rms 0.063
_refine_ls_extinction_method none
_refine_ls_goodness_of_fit_ref 1.043
_refine_ls_hydrogen_treatment constr
_refine_ls_matrix_type full
_refine_ls_number_parameters 437
_refine_ls_number_reflns 6919
_refine_ls_number_restraints 382
_refine_ls_restrained_S_all 1.022
_refine_ls_R_factor_all 0.0745
_refine_ls_R_factor_gt 0.0512
_refine_ls_shift/su_max 0.001
_refine_ls_shift/su_mean 0.000
_refine_ls_structure_factor_coef Fsqd
_refine_ls_weighting_details 'w=1/[\s^2^(Fo^2^)+(0.0733P)^2^+5.6073P] where P=(Fo^2^+2Fc^2^)/3'
_refine_ls_weighting_scheme calc
_refine_ls_wR_factor_gt 0.1278
_refine_ls_wR_factor_ref 0.1389
_reflns_Friedel_coverage 0.000
_reflns_number_gt 5168
_reflns_number_total 6919
_reflns_threshold_expression 'I > 2\s(I)'
_cod_data_source_file jo9b00398_si_005.cif
_cod_data_source_block mw280_pp_a
_cod_original_cell_volume 6746.0(9)
_cod_database_code 4034334
_shelx_shelxl_version_number 2017/1
_shelx_space_group_comment
;
The symmetry employed for this shelxl refinement is uniquely defined
by the following loop, which should always be used as a source of
symmetry information in preference to the above space-group names.
They are only intended as comments.
;
_shelx_estimated_absorpt_t_max 0.991
_shelx_estimated_absorpt_t_min 0.901
_olex2_refinement_description
;
1. Fixed Uiso
 At 1.2 times of:
  All C(H) groups, All C(H,H) groups, All C(H,H,H,H) groups
 At 1.5 times of:
  All C(H,H,H) groups
2. Restrained distances
 C33B-C32 \\sim C32-C8 \\sim C34A-C33B \\sim C34B-C33B \\sim C35B-C34B \\sim
C35A-C34A
 with sigma of 0.02
 C34A-C33A \\sim C34B-C33B
 with sigma of 0.01
 C33B-C32 \\sim C33A-C32
 with sigma of 0.01
 C29B-C28 \\sim C29A-C28 \\sim C30A-C29A \\sim C30B-C29B
 with sigma of 0.01
 C31A-C30A \\sim C31B-C30B
 with sigma of 0.01
3. Rigid body (RIGU) restrains
 All non-hydrogen atoms
 with sigma for 1-2 distances of 0.004 and sigma for 1-3 distances of 0.004
4. Others
 Sof(H32C)=Sof(H32D)=Sof(C33A)=Sof(H33C)=Sof(H33D)=Sof(C34A)=Sof(H34C)=
 Sof(H34D)=Sof(C35A)=Sof(H35D)=Sof(H35E)=Sof(H35F)=1-FVAR(1)
 Sof(H32A)=Sof(H32B)=Sof(C33B)=Sof(H33A)=Sof(H33B)=Sof(C34B)=Sof(H34A)=
 Sof(H34B)=Sof(C35B)=Sof(H35A)=Sof(H35B)=Sof(H35C)=FVAR(1)
 Sof(C29B)=Sof(H29C)=Sof(H29D)=Sof(C30B)=Sof(H30C)=Sof(H30D)=Sof(C31B)=
 Sof(H31D)=Sof(H31E)=Sof(H31F)=1-FVAR(2)
 Sof(H28A)=Sof(H28B)=Sof(C29A)=Sof(H29A)=Sof(H29B)=Sof(C30A)=Sof(H30A)=
 Sof(H30B)=Sof(C31A)=Sof(H31A)=Sof(H31B)=Sof(H31C)=FVAR(2)
5.a Secondary CH2 refined with riding coordinates:
 C28(H28A,H28B), C29A(H29A,H29B), C29B(H29C,H29D), C30A(H30A,H30B), C30B(H30C,
 H30D), C32(H32A,H32B), C32(H32C,H32D), C33A(H33C,H33D), C33B(H33A,H33B),
 C34A(H34C,H34D), C34B(H34A,H34B)
5.b Aromatic/amide H refined with riding coordinates:
 C2(H2), C7(H7), C11(H11), C13(H13), C20(H20), C22(H22)
5.c Idealised Me refined as rotating group:
 C15(H15A,H15B,H15C), C16(H16A,H16B,H16C), C17(H17A,H17B,H17C), C24(H24A,H24B,
 H24C), C25(H25A,H25B,H25C), C26(H26A,H26B,H26C), C27(H27A,H27B,H27C),
 C31A(H31A,H31B,H31C), C31B(H31D,H31E,H31F), C35A(H35D,H35E,H35F), C35B(H35A,
 H35B,H35C)
;
_olex2_submission_special_instructions 'No special instructions were received'

loop_
_space_group_symop_operation_xyz
'x, y, z'
'-x, y, -z+1/2'
'x+1/2, y+1/2, z'
'-x+1/2, y+1/2, -z+1/2'
'-x, -y, -z'
'x, -y, z-1/2'
'-x+1/2, -y+1/2, -z'
'x+1/2, -y+1/2, z-1/2'

loop_
_atom_site_label
_atom_site_type_symbol
_atom_site_fract_x
_atom_site_fract_y
_atom_site_fract_z
_atom_site_U_iso_or_equiv
_atom_site_adp_type
_atom_site_occupancy
_atom_site_site_symmetry_order
_atom_site_calc_flag
_atom_site_refinement_flags_posn
_atom_site_refinement_flags_adp
_atom_site_refinement_flags_occupancy
_atom_site_disorder_assembly
_atom_site_disorder_group
S1 S 0.74243(2) 0.13780(8) 0.57051(2) 0.02583(16) Uani 1 1 d . U . . .
O1 O 0.68356(6) -0.1487(2) 0.49824(7) 0.0346(4) Uani 1 1 d . U . . .
C1 C 0.74370(8) 0.1802(3) 0.63494(9) 0.0269(5) Uani 1 1 d . U . . .
B1 B 0.63140(9) 0.3546(3) 0.57793(11) 0.0244(6) Uani 1 1 d . U . . .
S2 S 0.65543(2) 0.43058(7) 0.46260(2) 0.02375(16) Uani 1 1 d . U . . .
O2 O 0.65576(6) -0.1568(2) 0.40041(7) 0.0424(5) Uani 1 1 d . U . . .
C2 C 0.70750(7) 0.2602(3) 0.63480(9) 0.0262(5) Uani 1 1 d . U . . .
H2 H 0.702684 0.296499 0.666590 0.031 Uiso 1 1 calc R . . . .
S3 S 0.68227(2) -0.08006(7) 0.44800(2) 0.02774(16) Uani 1 1 d . U . . .
C3 C 0.67712(7) 0.2861(3) 0.58365(9) 0.0245(5) Uani 1 1 d . U . . .
C4 C 0.69226(7) 0.2229(3) 0.54452(9) 0.0234(5) Uani 1 1 d . U . . .
C5 C 0.67369(7) 0.2379(3) 0.48689(9) 0.0222(5) Uani 1 1 d . U . . .
C6 C 0.66725(7) 0.1294(3) 0.44497(9) 0.0237(5) Uani 1 1 d . U . . .
C7 C 0.64674(7) 0.2015(3) 0.39472(10) 0.0268(5) Uani 1 1 d . U . . .
H7 H 0.639900 0.141806 0.362300 0.032 Uiso 1 1 calc R . . . .
C8 C 0.63784(7) 0.3646(3) 0.39756(9) 0.0263(5) Uani 1 1 d D U . . .
C9 C 0.62573(7) 0.4763(3) 0.62186(9) 0.0247(5) Uani 1 1 d . U . . .
C10 C 0.64988(8) 0.6225(3) 0.63507(9) 0.0265(5) Uani 1 1 d . U . . .
C11 C 0.64195(8) 0.7337(3) 0.67090(9) 0.0296(5) Uani 1 1 d . U . . .
H11 H 0.658246 0.832261 0.678976 0.036 Uiso 1 1 calc R . . . .
C12 C 0.61089(8) 0.7050(3) 0.69529(9) 0.0313(6) Uani 1 1 d . U . . .
C13 C 0.58817(8) 0.5599(3) 0.68352(10) 0.0325(6) Uani 1 1 d . U . . .
H13 H 0.567419 0.537122 0.700658 0.039 Uiso 1 1 calc R . . . .
C14 C 0.59450(8) 0.4457(3) 0.64750(10) 0.0300(6) Uani 1 1 d . U . . .
C15 C 0.68362(8) 0.6665(3) 0.60970(10) 0.0306(6) Uani 1 1 d . U . . .
H15A H 0.709703 0.604921 0.627131 0.046 Uiso 1 1 calc GR . . . .
H15B H 0.689480 0.785198 0.613613 0.046 Uiso 1 1 calc GR . . . .
H15C H 0.673550 0.637989 0.571899 0.046 Uiso 1 1 calc GR . . . .
C16 C 0.60137(10) 0.8331(3) 0.73204(11) 0.0415(7) Uani 1 1 d . U . . .
H16A H 0.627712 0.862227 0.759825 0.062 Uiso 1 1 calc GR . . . .
H16B H 0.580923 0.787594 0.748398 0.062 Uiso 1 1 calc GR . . . .
H16C H 0.589322 0.931956 0.711600 0.062 Uiso 1 1 calc GR . . . .
C17 C 0.56773(9) 0.2914(3) 0.63751(12) 0.0401(7) Uani 1 1 d . U . . .
H17A H 0.546649 0.297287 0.602194 0.060 Uiso 1 1 calc GR . . . .
H17B H 0.553133 0.281599 0.664451 0.060 Uiso 1 1 calc GR . . . .
H17C H 0.586019 0.194905 0.639372 0.060 Uiso 1 1 calc GR . . . .
C18 C 0.59202(7) 0.2928(3) 0.53150(9) 0.0238(5) Uani 1 1 d . U . . .
C19 C 0.56269(7) 0.4045(3) 0.49805(10) 0.0251(5) Uani 1 1 d . U . . .
C20 C 0.52906(8) 0.3451(3) 0.45654(10) 0.0291(5) Uani 1 1 d . U . . .
H20 H 0.509951 0.421578 0.434205 0.035 Uiso 1 1 calc R . . . .
C21 C 0.52242(8) 0.1782(3) 0.44658(10) 0.0325(6) Uani 1 1 d . U . . .
C22 C 0.55018(8) 0.0688(3) 0.48043(10) 0.0309(6) Uani 1 1 d . U . . .
H22 H 0.545521 -0.046394 0.474952 0.037 Uiso 1 1 calc R . . . .
C23 C 0.58459(7) 0.1228(3) 0.52211(10) 0.0258(5) Uani 1 1 d . U . . .
C24 C 0.56766(8) 0.5883(3) 0.50605(11) 0.0300(6) Uani 1 1 d . U . . .
H24A H 0.564119 0.617938 0.540321 0.045 Uiso 1 1 calc GR . . . .
H24B H 0.546068 0.645036 0.477471 0.045 Uiso 1 1 calc GR . . . .
H24C H 0.596043 0.621533 0.505548 0.045 Uiso 1 1 calc GR . . . .
C25 C 0.48645(10) 0.1164(4) 0.40009(13) 0.0510(8) Uani 1 1 d . U . . .
H25A H 0.462555 0.193814 0.392790 0.076 Uiso 1 1 calc GR . . . .
H25B H 0.477291 0.007652 0.408541 0.076 Uiso 1 1 calc GR . . . .
H25C H 0.496153 0.107722 0.368748 0.076 Uiso 1 1 calc GR . . . .
C26 C 0.61213(8) -0.0073(3) 0.55762(10) 0.0310(6) Uani 1 1 d . U . . .
H26A H 0.634130 -0.043636 0.542344 0.046 Uiso 1 1 calc GR . . . .
H26B H 0.594460 -0.101822 0.560486 0.046 Uiso 1 1 calc GR . . . .
H26C H 0.625597 0.039305 0.592974 0.046 Uiso 1 1 calc GR . . . .
C27 C 0.73423(8) -0.0780(3) 0.44377(10) 0.0311(6) Uani 1 1 d . U . . .
H27A H 0.753320 -0.025380 0.475552 0.047 Uiso 1 1 calc GR . . . .
H27B H 0.734727 -0.015871 0.412204 0.047 Uiso 1 1 calc GR . . . .
H27C H 0.743644 -0.191473 0.441202 0.047 Uiso 1 1 calc GR . . . .
C28 C 0.77995(8) 0.1229(3) 0.68102(10) 0.0328(6) Uani 1 1 d D U . . .
H28A H 0.777411 0.171486 0.714219 0.039 Uiso 0.875(5) 1 calc R . P A 1
H28B H 0.807122 0.160698 0.676569 0.039 Uiso 0.875(5) 1 calc R . P A 1
C29A C 0.78002(10) -0.0689(4) 0.68505(13) 0.0332(8) Uani 0.875(5) 1 d D U P A 1
H29A H 0.752386 -0.105929 0.688298 0.040 Uiso 0.875(5) 1 calc R . P A 1
H29B H 0.783036 -0.116498 0.651965 0.040 Uiso 0.875(5) 1 calc R . P A 1
C29B C 0.7834(7) -0.0251(16) 0.7181(7) 0.036(5) Uani 0.125(5) 1 d D U P A 2
H29C H 0.806493 -0.009724 0.751970 0.043 Uiso 0.125(5) 1 calc R . P A 2
H29D H 0.756321 -0.045672 0.725606 0.043 Uiso 0.125(5) 1 calc R . P A 2
C30A C 0.81560(10) -0.1336(4) 0.73205(12) 0.0368(9) Uani 0.875(5) 1 d D U P A 1
H30A H 0.843242 -0.096851 0.728792 0.044 Uiso 0.875(5) 1 calc R . P A 1
H30B H 0.812608 -0.086033 0.765153 0.044 Uiso 0.875(5) 1 calc R . P A 1
C30B C 0.7937(7) -0.164(2) 0.6850(8) 0.040(6) Uani 0.125(5) 1 d D U P A 2
H30C H 0.773258 -0.164072 0.648692 0.048 Uiso 0.125(5) 1 calc R . P A 2
H30D H 0.822758 -0.150176 0.682288 0.048 Uiso 0.125(5) 1 calc R . P A 2
C31A C 0.81548(15) -0.3197(4) 0.73581(17) 0.0500(11) Uani 0.875(5) 1 d D U P A 1
H31A H 0.820792 -0.367427 0.704441 0.075 Uiso 0.875(5) 1 calc GR . P A 1
H31B H 0.787766 -0.357083 0.737609 0.075 Uiso 0.875(5) 1 calc GR . P A 1
H31C H 0.837807 -0.355157 0.767833 0.075 Uiso 0.875(5) 1 calc GR . P A 1
C31B C 0.7907(9) -0.324(3) 0.7129(9) 0.042(6) Uani 0.125(5) 1 d D U P A 2
H31D H 0.803264 -0.413751 0.697729 0.064 Uiso 0.125(5) 1 calc GR . P A 2
H31E H 0.760733 -0.349569 0.708112 0.064 Uiso 0.125(5) 1 calc GR . P A 2
H31F H 0.806031 -0.313679 0.750803 0.064 Uiso 0.125(5) 1 calc GR . P A 2
C32 C 0.61525(8) 0.4806(3) 0.35344(10) 0.0336(6) Uani 1 1 d D U . . .
H32A H 0.611596 0.426867 0.318738 0.040 Uiso 0.633(9) 1 calc R . P B 1
H32B H 0.632631 0.581239 0.355274 0.040 Uiso 0.633(9) 1 calc R . P B 1
H32C H 0.603976 0.413600 0.320849 0.040 Uiso 0.367(9) 1 calc R . P B 2
H32D H 0.636974 0.555348 0.347344 0.040 Uiso 0.367(9) 1 calc R . P B 2
C33A C 0.5793(5) 0.5869(19) 0.3586(6) 0.059(5) Uani 0.367(9) 1 d D U P B 2
H33C H 0.587838 0.642412 0.393605 0.071 Uiso 0.367(9) 1 calc R . P B 2
H33D H 0.554099 0.517543 0.355986 0.071 Uiso 0.367(9) 1 calc R . P B 2
C33B C 0.5718(2) 0.5281(12) 0.3579(4) 0.053(3) Uani 0.633(9) 1 d D U P B 1
H33A H 0.576055 0.592451 0.390917 0.064 Uiso 0.633(9) 1 calc R . P B 1
H33B H 0.556257 0.426098 0.360950 0.064 Uiso 0.633(9) 1 calc R . P B 1
C34A C 0.5682(5) 0.7172(17) 0.3139(5) 0.068(4) Uani 0.367(9) 1 d D U P B 2
H34C H 0.594623 0.767333 0.310598 0.081 Uiso 0.367(9) 1 calc R . P B 2
H34D H 0.552866 0.664394 0.279610 0.081 Uiso 0.367(9) 1 calc R . P B 2
C34B C 0.54439(18) 0.6296(8) 0.3108(2) 0.0484(16) Uani 0.633(9) 1 d D U P B 1
H34A H 0.517134 0.655482 0.317302 0.058 Uiso 0.633(9) 1 calc R . P B 1
H34B H 0.537804 0.560313 0.278530 0.058 Uiso 0.633(9) 1 calc R . P B 1
C35A C 0.5404(4) 0.8504(18) 0.3271(5) 0.111(6) Uani 0.367(9) 1 d D U P B 2
H35D H 0.510606 0.831764 0.306295 0.167 Uiso 0.367(9) 1 calc GR . P B 2
H35E H 0.549413 0.959233 0.318558 0.167 Uiso 0.367(9) 1 calc GR . P B 2
H35F H 0.543203 0.845629 0.365062 0.167 Uiso 0.367(9) 1 calc GR . P B 2
C35B C 0.5647(2) 0.7963(10) 0.2995(3) 0.079(3) Uani 0.633(9) 1 d D U P B 1
H35A H 0.543888 0.856568 0.271072 0.119 Uiso 0.633(9) 1 calc GR . P B 1
H35B H 0.589884 0.772070 0.288726 0.119 Uiso 0.633(9) 1 calc GR . P B 1
H35C H 0.572965 0.863877 0.331819 0.119 Uiso 0.633(9) 1 calc GR . P B 1

loop_
_atom_site_aniso_label
_atom_site_aniso_U_11
_atom_site_aniso_U_22
_atom_site_aniso_U_33
_atom_site_aniso_U_23
_atom_site_aniso_U_13
_atom_site_aniso_U_12
S1 0.0267(3) 0.0235(3) 0.0282(3) 0.0005(2) 0.0096(3) 0.0034(2)
O1 0.0480(11) 0.0193(9) 0.0419(10) 0.0045(8) 0.0218(9) 0.0028(8)
C1 0.0314(13) 0.0214(13) 0.0274(13) 0.0005(10) 0.0082(10) -0.0020(10)
B1 0.0323(14) 0.0141(13) 0.0290(14) 0.0039(11) 0.0129(12) -0.0007(11)
S2 0.0290(3) 0.0176(3) 0.0254(3) -0.0009(2) 0.0095(3) 0.0008(2)
O2 0.0511(12) 0.0230(10) 0.0440(11) -0.0127(8) 0.0014(9) -0.0005(9)
C2 0.0302(13) 0.0226(12) 0.0274(13) -0.0019(10) 0.0113(10) -0.0001(10)
S3 0.0338(3) 0.0167(3) 0.0325(3) -0.0032(3) 0.0099(3) -0.0006(3)
C3 0.0281(12) 0.0189(12) 0.0276(12) -0.0013(10) 0.0104(10) -0.0022(10)
C4 0.0250(11) 0.0144(11) 0.0301(12) -0.0001(9) 0.0076(10) -0.0011(9)
C5 0.0231(11) 0.0168(11) 0.0283(12) -0.0005(9) 0.0101(10) -0.0014(9)
C6 0.0248(12) 0.0183(12) 0.0283(12) -0.0021(9) 0.0087(10) -0.0025(9)
C7 0.0307(13) 0.0228(12) 0.0261(12) -0.0033(10) 0.0074(10) -0.0011(10)
C8 0.0308(13) 0.0239(12) 0.0236(12) -0.0031(10) 0.0073(10) -0.0015(10)
C9 0.0289(12) 0.0174(12) 0.0272(13) 0.0026(10) 0.0075(10) 0.0043(10)
C10 0.0313(13) 0.0220(12) 0.0231(12) 0.0027(10) 0.0040(10) 0.0032(10)
C11 0.0395(14) 0.0197(12) 0.0243(13) 0.0012(10) 0.0019(11) 0.0036(11)
C12 0.0452(15) 0.0251(13) 0.0229(13) 0.0017(10) 0.0093(11) 0.0102(11)
C13 0.0428(15) 0.0284(14) 0.0315(14) 0.0039(11) 0.0193(12) 0.0065(11)
C14 0.0371(14) 0.0228(13) 0.0321(13) 0.0019(10) 0.0138(11) 0.0032(11)
C15 0.0345(13) 0.0212(13) 0.0363(14) -0.0004(11) 0.0110(12) -0.0025(11)
C16 0.0613(18) 0.0323(16) 0.0317(15) -0.0023(12) 0.0153(14) 0.0115(14)
C17 0.0498(17) 0.0319(15) 0.0492(17) -0.0025(13) 0.0308(15) -0.0054(13)
C18 0.0251(11) 0.0187(11) 0.0309(13) -0.0015(10) 0.0137(10) 0.0007(9)
C19 0.0262(12) 0.0183(12) 0.0345(13) 0.0003(10) 0.0147(10) 0.0000(9)
C20 0.0264(12) 0.0217(13) 0.0389(14) 0.0021(11) 0.0096(11) 0.0020(10)
C21 0.0299(13) 0.0285(14) 0.0381(15) -0.0031(11) 0.0089(11) -0.0043(11)
C22 0.0368(14) 0.0144(12) 0.0428(15) -0.0028(11) 0.0143(12) -0.0028(10)
C23 0.0291(12) 0.0180(12) 0.0338(13) 0.0010(10) 0.0149(11) 0.0014(10)
C24 0.0302(13) 0.0171(12) 0.0416(15) 0.0003(11) 0.0094(12) 0.0023(10)
C25 0.0489(18) 0.0356(17) 0.0560(19) -0.0061(14) -0.0023(15) -0.0073(14)
C26 0.0335(13) 0.0168(12) 0.0434(15) 0.0033(11) 0.0130(12) 0.0018(11)
C27 0.0379(14) 0.0255(13) 0.0333(14) 0.0006(11) 0.0160(12) 0.0043(11)
C28 0.0340(13) 0.0341(15) 0.0294(14) 0.0061(11) 0.0084(11) 0.0035(11)
C29A 0.0356(17) 0.0300(18) 0.0291(19) 0.0017(14) 0.0030(15) 0.0057(14)
C29B 0.038(12) 0.044(9) 0.018(10) 0.001(7) -0.001(9) 0.011(9)
C30A 0.0385(17) 0.0417(19) 0.0290(18) 0.0058(14) 0.0088(14) 0.0044(14)
C30B 0.037(12) 0.049(9) 0.033(13) 0.015(9) 0.010(10) 0.035(10)
C31A 0.068(3) 0.036(2) 0.043(2) 0.0071(17) 0.014(2) 0.0149(19)
C31B 0.048(15) 0.045(10) 0.023(13) 0.002(9) -0.006(11) 0.004(11)
C32 0.0448(15) 0.0270(14) 0.0264(13) 0.0014(11) 0.0071(12) 0.0040(12)
C33A 0.083(9) 0.045(9) 0.044(7) -0.001(5) 0.013(6) 0.032(7)
C33B 0.063(4) 0.057(6) 0.043(4) 0.021(4) 0.021(3) 0.037(4)
C34A 0.066(8) 0.083(11) 0.047(7) 0.006(6) 0.007(6) 0.027(8)
C34B 0.035(3) 0.070(4) 0.040(3) 0.013(3) 0.011(2) 0.014(3)
C35A 0.103(10) 0.154(13) 0.089(9) 0.049(9) 0.048(8) 0.086(10)
C35B 0.059(4) 0.083(6) 0.082(6) 0.038(4) 0.003(4) 0.024(4)

loop_
_atom_type_symbol
_atom_type_description
_atom_type_scat_dispersion_real
_atom_type_scat_dispersion_imag
_atom_type_scat_source
C C 0.0033 0.0016 'International Tables Vol C Tables 4.2.6.8 and 6.1.1.4'
H H 0.0000 0.0000 'International Tables Vol C Tables 4.2.6.8 and 6.1.1.4'
B B 0.0013 0.0007 'International Tables Vol C Tables 4.2.6.8 and 6.1.1.4'
O O 0.0106 0.0060 'International Tables Vol C Tables 4.2.6.8 and 6.1.1.4'
S S 0.1246 0.1234 'International Tables Vol C Tables 4.2.6.8 and 6.1.1.4'

loop_
_geom_angle_atom_site_label_1
_geom_angle_atom_site_label_2
_geom_angle_atom_site_label_3
_geom_angle
C1 S1 C4 92.40(11)
C2 C1 S1 109.78(18)
C2 C1 C28 129.3(2)
C28 C1 S1 120.87(18)
C3 B1 C9 118.5(2)
C18 B1 C3 120.2(2)
C18 B1 C9 121.1(2)
C8 S2 C5 93.61(11)
C1 C2 H2 122.2
C1 C2 C3 115.6(2)
C3 C2 H2 122.2
O1 S3 O2 118.87(12)
O1 S3 C6 110.12(11)
O1 S3 C27 108.28(12)
O2 S3 C6 106.84(11)
O2 S3 C27 107.03(12)
C27 S3 C6 104.78(12)
C2 C3 B1 121.1(2)
C4 C3 B1 128.2(2)
C4 C3 C2 110.2(2)
C3 C4 S1 111.97(18)
C3 C4 C5 128.3(2)
C5 C4 S1 119.33(16)
C4 C5 S2 116.73(16)
C6 C5 S2 109.10(17)
C6 C5 C4 134.2(2)
C5 C6 S3 127.23(19)
C5 C6 C7 113.7(2)
C7 C6 S3 119.03(17)
C6 C7 H7 123.3
C8 C7 C6 113.4(2)
C8 C7 H7 123.3
C7 C8 S2 110.14(18)
C7 C8 C32 128.9(2)
C32 C8 S2 120.98(18)
C10 C9 B1 121.3(2)
C10 C9 C14 117.8(2)
C14 C9 B1 120.8(2)
C9 C10 C15 121.8(2)
C11 C10 C9 120.1(2)
C11 C10 C15 118.1(2)
C10 C11 H11 119.0
C10 C11 C12 122.0(2)
C12 C11 H11 119.0
C11 C12 C16 120.8(2)
C13 C12 C11 117.8(2)
C13 C12 C16 121.4(2)
C12 C13 H13 118.8
C12 C13 C14 122.4(2)
C14 C13 H13 118.8
C9 C14 C17 122.3(2)
C13 C14 C9 119.8(2)
C13 C14 C17 117.9(2)
C10 C15 H15A 109.5
C10 C15 H15B 109.5
C10 C15 H15C 109.5
H15A C15 H15B 109.5
H15A C15 H15C 109.5
H15B C15 H15C 109.5
C12 C16 H16A 109.5
C12 C16 H16B 109.5
C12 C16 H16C 109.5
H16A C16 H16B 109.5
H16A C16 H16C 109.5
H16B C16 H16C 109.5
C14 C17 H17A 109.5
C14 C17 H17B 109.5
C14 C17 H17C 109.5
H17A C17 H17B 109.5
H17A C17 H17C 109.5
H17B C17 H17C 109.5
C19 C18 B1 121.8(2)
C23 C18 B1 120.5(2)
C23 C18 C19 117.7(2)
C18 C19 C24 121.2(2)
C20 C19 C18 120.0(2)
C20 C19 C24 118.7(2)
C19 C20 H20 118.9
C21 C20 C19 122.1(2)
C21 C20 H20 118.9
C20 C21 C22 117.9(2)
C20 C21 C25 121.3(2)
C22 C21 C25 120.9(2)
C21 C22 H22 119.0
C21 C22 C23 121.9(2)
C23 C22 H22 119.0
C18 C23 C26 122.2(2)
C22 C23 C18 120.3(2)
C22 C23 C26 117.5(2)
C19 C24 H24A 109.5
C19 C24 H24B 109.5
C19 C24 H24C 109.5
H24A C24 H24B 109.5
H24A C24 H24C 109.5
H24B C24 H24C 109.5
C21 C25 H25A 109.5
C21 C25 H25B 109.5
C21 C25 H25C 109.5
H25A C25 H25B 109.5
H25A C25 H25C 109.5
H25B C25 H25C 109.5
C23 C26 H26A 109.5
C23 C26 H26B 109.5
C23 C26 H26C 109.5
H26A C26 H26B 109.5
H26A C26 H26C 109.5
H26B C26 H26C 109.5
S3 C27 H27A 109.5
S3 C27 H27B 109.5
S3 C27 H27C 109.5
H27A C27 H27B 109.5
H27A C27 H27C 109.5
H27B C27 H27C 109.5
C1 C28 H28A 109.6
C1 C28 H28B 109.6
C1 C28 C29A 110.5(2)
C1 C28 C29B 130.4(9)
H28A C28 H28B 108.1
C29A C28 H28A 109.6
C29A C28 H28B 109.6
C28 C29A H29A 109.1
C28 C29A H29B 109.1
H29A C29A H29B 107.8
C30A C29A C28 112.7(3)
C30A C29A H29A 109.1
C30A C29A H29B 109.1
C28 C29B H29C 111.5
C28 C29B H29D 111.5
H29C C29B H29D 109.3
C30B C29B C28 101.3(11)
C30B C29B H29C 111.5
C30B C29B H29D 111.5
C29A C30A H30A 109.1
C29A C30A H30B 109.1
H30A C30A H30B 107.8
C31A C30A C29A 112.4(3)
C31A C30A H30A 109.1
C31A C30A H30B 109.1
C29B C30B H30C 110.3
C29B C30B H30D 110.3
H30C C30B H30D 108.6
C31B C30B C29B 107.0(15)
C31B C30B H30C 110.3
C31B C30B H30D 110.3
C30A C31A H31A 109.5
C30A C31A H31B 109.5
C30A C31A H31C 109.5
H31A C31A H31B 109.5
H31A C31A H31C 109.5
H31B C31A H31C 109.5
C30B C31B H31D 109.5
C30B C31B H31E 109.5
C30B C31B H31F 109.5
H31D C31B H31E 109.5
H31D C31B H31F 109.5
H31E C31B H31F 109.5
C8 C32 H32A 109.5
C8 C32 H32B 109.5
C8 C32 H32C 107.3
C8 C32 H32D 107.3
C8 C32 C33A 120.2(5)
C8 C32 C33B 110.5(3)
H32A C32 H32B 108.1
H32C C32 H32D 106.9
C33A C32 H32C 107.3
C33A C32 H32D 107.3
C33B C32 H32A 109.5
C33B C32 H32B 109.5
C32 C33A H33C 109.8
C32 C33A H33D 109.8
C32 C33A C34A 109.2(8)
H33C C33A H33D 108.3
C34A C33A H33C 109.8
C34A C33A H33D 109.8
C32 C33B H33A 108.7
C32 C33B H33B 108.7
C32 C33B C34B 114.0(5)
H33A C33B H33B 107.6
C34B C33B H33A 108.7
C34B C33B H33B 108.7
C33A C34A H34C 109.9
C33A C34A H34D 109.9
H34C C34A H34D 108.3
C35A C34A C33A 108.9(9)
C35A C34A H34C 109.9
C35A C34A H34D 109.9
C33B C34B H34A 108.4
C33B C34B H34B 108.4
C33B C34B C35B 115.7(6)
H34A C34B H34B 107.4
C35B C34B H34A 108.4
C35B C34B H34B 108.4
C34A C35A H35D 109.5
C34A C35A H35E 109.5
C34A C35A H35F 109.5
H35D C35A H35E 109.5
H35D C35A H35F 109.5
H35E C35A H35F 109.5
C34B C35B H35A 109.5
C34B C35B H35B 109.5
C34B C35B H35C 109.5
H35A C35B H35B 109.5
H35A C35B H35C 109.5
H35B C35B H35C 109.5

loop_
_geom_bond_atom_site_label_1
_geom_bond_atom_site_label_2
_geom_bond_distance
S1 C1 1.728(2)
S1 C4 1.731(2)
O1 S3 1.4303(18)
C1 C2 1.360(3)
C1 C28 1.496(3)
B1 C3 1.573(4)
B1 C9 1.580(4)
B1 C18 1.572(4)
S2 C5 1.725(2)
S2 C8 1.724(2)
O2 S3 1.4357(18)
C2 H2 0.9500
C2 C3 1.431(3)
S3 C6 1.763(2)
S3 C27 1.755(2)
C3 C4 1.380(3)
C4 C5 1.464(3)
C5 C6 1.380(3)
C6 C7 1.419(3)
C7 H7 0.9500
C7 C8 1.360(3)
C8 C32 1.506(3)
C9 C10 1.411(3)
C9 C14 1.421(3)
C10 C11 1.391(3)
C10 C15 1.511(3)
C11 H11 0.9500
C11 C12 1.390(4)
C12 C13 1.378(4)
C12 C16 1.520(3)
C13 H13 0.9500
C13 C14 1.390(3)
C14 C17 1.508(4)
C15 H15A 0.9800
C15 H15B 0.9800
C15 H15C 0.9800
C16 H16A 0.9800
C16 H16B 0.9800
C16 H16C 0.9800
C17 H17A 0.9800
C17 H17B 0.9800
C17 H17C 0.9800
C18 C19 1.419(3)
C18 C23 1.407(3)
C19 C20 1.387(3)
C19 C24 1.506(3)
C20 H20 0.9500
C20 C21 1.382(3)
C21 C22 1.387(4)
C21 C25 1.509(4)
C22 H22 0.9500
C22 C23 1.389(3)
C23 C26 1.516(3)
C24 H24A 0.9800
C24 H24B 0.9800
C24 H24C 0.9800
C25 H25A 0.9800
C25 H25B 0.9800
C25 H25C 0.9800
C26 H26A 0.9800
C26 H26B 0.9800
C26 H26C 0.9800
C27 H27A 0.9800
C27 H27B 0.9800
C27 H27C 0.9800
C28 H28A 0.9900
C28 H28B 0.9900
C28 C29A 1.557(4)
C28 C29B 1.531(8)
C29A H29A 0.9900
C29A H29B 0.9900
C29A C30A 1.518(4)
C29B H29C 0.9900
C29B H29D 0.9900
C29B C30B 1.531(9)
C30A H30A 0.9900
C30A H30B 0.9900
C30A C31A 1.511(5)
C30B H30C 0.9900
C30B H30D 0.9900
C30B C31B 1.511(11)
C31A H31A 0.9800
C31A H31B 0.9800
C31A H31C 0.9800
C31B H31D 0.9800
C31B H31E 0.9800
C31B H31F 0.9800
C32 H32A 0.9900
C32 H32B 0.9900
C32 H32C 0.9900
C32 H32D 0.9900
C32 C33A 1.507(8)
C32 C33B 1.525(5)
C33A H33C 0.9900
C33A H33D 0.9900
C33A C34A 1.544(10)
C33B H33A 0.9900
C33B H33B 0.9900
C33B C34B 1.535(7)
C34A H34C 0.9900
C34A H34D 0.9900
C34A C35A 1.528(12)
C34B H34A 0.9900
C34B H34B 0.9900
C34B C35B 1.577(9)
C35A H35D 0.9800
C35A H35E 0.9800
C35A H35F 0.9800
C35B H35A 0.9800
C35B H35B 0.9800
C35B H35C 0.9800
